data_7052110
loop_
_publ_author_name
'Lyudmila G. Kuz'mina'
'Artem I. Vedernikov'
'Natalia A. Lobova'
'Andrei V. Churakov'
'Judith A. K. Howard'
'Michael V. Alfimov'
'Sergey P. Gromov'

_publ_section_title
;
 4-Styrylquinolines: synthesis and study of [2 + 2]-photocycloaddition
 reactions in thin films and single crystals
;
_journal_issue 6
_journal_name_full 'New Journal of Chemistry'
_journal_page_first 980
_journal_paper_doi 10.1039/b615056j
_journal_volume 31
_journal_year 2007
_chemical_formula_moiety 'C38 H34 N2 O4'
_chemical_formula_sum 'C38 H34 N2 O4'
_chemical_formula_weight 582.67
_chemical_name_systematic
;
?
;
_space_group_IT_number 14
_symmetry_cell_setting monoclinic
_symmetry_space_group_name_Hall '-P 2ybc'
_symmetry_space_group_name_H-M 'P 1 21/c 1'
_atom_sites_solution_hydrogens geom
_atom_sites_solution_primary direct
_atom_sites_solution_secondary difmap
_audit_creation_method SHELXL-97
_cell_angle_alpha 90.00
_cell_angle_beta 98.443(3)
_cell_angle_gamma 90.00
_cell_formula_units_Z 2
_cell_length_a 10.7020(7)
_cell_length_b 10.9624(7)
_cell_length_c 12.5151(8)
_cell_measurement_reflns_used 2221
_cell_measurement_temperature 120.0(2)
_cell_measurement_theta_max 30.432
_cell_measurement_theta_min 2.482
_cell_volume 1452.35(16)
_computing_structure_refinement 'SHELXL-97 (Sheldrick, 1997)'
_computing_structure_solution 'SHELXS-97 (Sheldrick, 1990)'
_diffrn_ambient_temperature 120.0(2)
_diffrn_measured_fraction_theta_full 0.984
_diffrn_measured_fraction_theta_max 0.984
_diffrn_measurement_device_type 'Bruker SMART APEX'
_diffrn_measurement_method \w
_diffrn_radiation_monochromator graphite
_diffrn_radiation_source 'fine-focus sealed tube'
_diffrn_radiation_type MoK\a
_diffrn_radiation_wavelength 0.71073
_diffrn_reflns_av_R_equivalents 0.0324
_diffrn_reflns_av_sigmaI/netI 0.0423
_diffrn_reflns_limit_h_max 12
_diffrn_reflns_limit_h_min -14
_diffrn_reflns_limit_k_max 14
_diffrn_reflns_limit_k_min -14
_diffrn_reflns_limit_l_max 17
_diffrn_reflns_limit_l_min -17
_diffrn_reflns_number 11419
_diffrn_reflns_theta_full 29.00
_diffrn_reflns_theta_max 29.00
_diffrn_reflns_theta_min 2.99
_exptl_absorpt_coefficient_mu 0.086
_exptl_absorpt_correction_type none
_exptl_crystal_colour yellowish
_exptl_crystal_density_diffrn 1.332
_exptl_crystal_density_method 'not measured'
_exptl_crystal_description block
_exptl_crystal_F_000 616
_exptl_crystal_size_max 0.38
_exptl_crystal_size_mid 0.34
_exptl_crystal_size_min 0.26
_refine_diff_density_max 0.397
_refine_diff_density_min -0.276
_refine_diff_density_rms 0.054
_refine_ls_extinction_method none
_refine_ls_goodness_of_fit_ref 1.070
_refine_ls_hydrogen_treatment mixed
_refine_ls_matrix_type full
_refine_ls_number_parameters 313
_refine_ls_number_reflns 3798
_refine_ls_number_restraints 0
_refine_ls_restrained_S_all 1.070
_refine_ls_R_factor_all 0.0864
_refine_ls_R_factor_gt 0.0648
_refine_ls_shift/su_max 0.004
_refine_ls_shift/su_mean 0.000
_refine_ls_structure_factor_coef Fsqd
_refine_ls_weighting_details 'calc w=1/[\s^2^(Fo^2^)+(0.0641P)^2^+0.7992P] where P=(Fo^2^+2Fc^2^)/3'
_refine_ls_weighting_scheme calc
_refine_ls_wR_factor_gt 0.1466
_refine_ls_wR_factor_ref 0.1558
_reflns_number_gt 2903
_reflns_number_total 3798
_reflns_threshold_expression >2sigma(I)
_cod_data_source_file b615056j.txt
_cod_data_source_block 1_6
_cod_depositor_comments
;
The following automatic conversions were performed:
'_symmetry_cell_setting' value 'Monoclinic' changed to 'monoclinic'
according to '/home/saulius/struct/CIF-dictionaries/cif_core.dic'
dictionary named 'cif_core.dic' version 2.4.1 from 2010-06-29.

Automatic conversion script
Id: cif_fix_enum 1527 2010-12-29 10:47:43Z saulius 
;
_cod_original_sg_symbol_H-M 'P 1 2(1)/c 1'
_cod_database_code 7052110

loop_
_symmetry_equiv_pos_as_xyz
'x, y, z'
'-x, y+1/2, -z+1/2'
'-x, -y, -z'
'x, -y-1/2, z-1/2'

loop_
_atom_site_label
_atom_site_type_symbol
_atom_site_fract_x
_atom_site_fract_y
_atom_site_fract_z
_atom_site_U_iso_or_equiv
_atom_site_adp_type
_atom_site_occupancy
_atom_site_symmetry_multiplicity
_atom_site_calc_flag
_atom_site_refinement_flags
_atom_site_disorder_assembly
_atom_site_disorder_group
O1 O 1.08637(15) 0.57528(14) 0.09928(11) 0.0382(4) Uani 1 1 d . A .
O2 O 0.99231(12) 0.45626(12) 0.24719(10) 0.0267(3) Uani 1 1 d . . .
N1 N 1.58954(17) 0.60793(15) 0.90747(13) 0.0309(4) Uani 1 1 d . A .
C1 C 1.4831(2) 0.55581(18) 0.86378(18) 0.0321(5) Uani 1 1 d . . .
C4 C 1.60886(16) 0.68775(15) 0.72685(14) 0.0217(4) Uani 1 1 d . . .
C5 C 1.68007(17) 0.76150(15) 0.66472(14) 0.0223(4) Uani 1 1 d . A .
C6 C 1.79072(17) 0.81514(16) 0.71041(14) 0.0228(4) Uani 1 1 d . . .
C7 C 1.83791(19) 0.79476(17) 0.82050(15) 0.0262(4) Uani 1 1 d . A .
C8 C 1.77044(19) 0.72664(17) 0.88325(15) 0.0277(4) Uani 1 1 d . . .
C9 C 1.65352(17) 0.67348(16) 0.83903(14) 0.0229(4) Uani 1 1 d . A .
C2 C 1.4320(10) 0.5630(9) 0.7632(7) 0.0227(14) Uani 0.657(5) 1 d P A 1
C3 C 1.4921(8) 0.6312(7) 0.6907(5) 0.0190(11) Uani 0.657(5) 1 d P A 1
C10 C 1.4371(3) 0.6395(2) 0.5761(2) 0.0187(7) Uani 0.657(5) 1 d P A 1
H10A H 1.471(3) 0.697(3) 0.532(2) 0.010(6) Uiso 0.657(5) 1 d P A 1
C11 C 1.3444(3) 0.5670(2) 0.5280(2) 0.0195(7) Uani 0.657(5) 1 d P A 1
H11A H 1.311(3) 0.505(3) 0.570(3) 0.031(9) Uiso 0.657(5) 1 d P A 1
C12 C 1.2852(7) 0.5708(6) 0.4147(5) 0.0162(9) Uani 0.657(5) 1 d P A 1
C2' C 1.442(2) 0.552(2) 0.7349(13) 0.027(3) Uani 0.343(5) 1 d P A 2
C3' C 1.5044(14) 0.6090(12) 0.6658(11) 0.019(2) Uani 0.343(5) 1 d P A 2
C10' C 1.4974(5) 0.5873(4) 0.5452(4) 0.0202(13) Uani 0.343(5) 1 d P . 2
H10C H 1.4941 0.6667 0.5055 0.024 Uiso 0.343(5) 1 calc PR A 2
C11' C 1.3936(5) 0.4987(4) 0.4896(4) 0.0195(13) Uani 0.343(5) 1 d P . 2
H11C H 1.3483 0.4575 0.5440 0.023 Uiso 0.343(5) 1 calc PR A 2
C12' C 1.3023(14) 0.5464(12) 0.3961(11) 0.019(2) Uani 0.343(5) 1 d P A 2
C13 C 1.33802(17) 0.62903(16) 0.32939(15) 0.0232(4) Uani 1 1 d . . .
C14 C 1.27292(19) 0.63458(17) 0.22534(15) 0.0255(4) Uani 1 1 d . A .
C15 C 1.15742(18) 0.57625(16) 0.19904(14) 0.0246(4) Uani 1 1 d . . .
C16 C 1.10718(16) 0.51074(15) 0.27971(14) 0.0204(4) Uani 1 1 d . A .
C17 C 1.17374(17) 0.50406(16) 0.38230(14) 0.0237(4) Uani 1 1 d . . .
C18 C 1.1439(3) 0.6220(2) 0.01134(17) 0.0398(6) Uani 1 1 d . . .
C19 C 0.94074(19) 0.38567(19) 0.32534(18) 0.0308(4) Uani 1 1 d . . .
H1A H 1.437(2) 0.5129(19) 0.9106(17) 0.027(5) Uiso 1 1 d . . .
H2A H 1.358(3) 0.522(2) 0.731(2) 0.053(8) Uiso 1 1 d . . .
H5A H 1.651(2) 0.7777(19) 0.5905(17) 0.027(5) Uiso 1 1 d . . .
H6A H 1.8371(19) 0.8658(18) 0.6681(16) 0.021(5) Uiso 1 1 d . . .
H7A H 1.917(2) 0.827(2) 0.8502(17) 0.035(6) Uiso 1 1 d . . .
H8A H 1.802(2) 0.7106(19) 0.9566(17) 0.029(5) Uiso 1 1 d . . .
H13A H 1.420(2) 0.665(2) 0.3423(16) 0.028(5) Uiso 1 1 d . . .
H14A H 1.306(2) 0.680(2) 0.1701(17) 0.028(5) Uiso 1 1 d . . .
H17A H 1.142(2) 0.461(2) 0.4361(17) 0.029(5) Uiso 1 1 d . . .
H18A H 1.083(2) 0.603(2) -0.0518(18) 0.032(6) Uiso 1 1 d . . .
H18B H 1.158(2) 0.707(2) 0.0188(17) 0.032(6) Uiso 1 1 d . . .
H18C H 1.230(3) 0.581(3) 0.008(2) 0.079(10) Uiso 1 1 d . . .
H19A H 0.928(2) 0.436(2) 0.3891(19) 0.037(6) Uiso 1 1 d . . .
H19B H 0.859(3) 0.352(2) 0.2869(19) 0.048(7) Uiso 1 1 d . . .
H19C H 0.997(2) 0.310(2) 0.3490(18) 0.039(6) Uiso 1 1 d . . .

loop_
_atom_site_aniso_label
_atom_site_aniso_U_11
_atom_site_aniso_U_22
_atom_site_aniso_U_33
_atom_site_aniso_U_23
_atom_site_aniso_U_13
_atom_site_aniso_U_12
O1 0.0443(9) 0.0453(9) 0.0219(7) 0.0019(6) -0.0059(6) -0.0208(7)
O2 0.0199(7) 0.0290(7) 0.0293(7) -0.0010(5) -0.0024(5) -0.0051(5)
N1 0.0383(10) 0.0259(8) 0.0313(8) -0.0041(6) 0.0150(7) -0.0072(7)
C1 0.0312(11) 0.0236(9) 0.0454(12) 0.0004(8) 0.0185(9) -0.0032(8)
C4 0.0187(8) 0.0180(8) 0.0276(9) 0.0005(6) 0.0000(7) 0.0018(6)
C5 0.0245(9) 0.0192(8) 0.0222(8) 0.0015(6) 0.0008(7) 0.0008(7)
C6 0.0241(9) 0.0189(8) 0.0261(9) -0.0006(7) 0.0056(7) -0.0018(7)
C7 0.0251(10) 0.0239(9) 0.0286(9) -0.0043(7) 0.0004(7) -0.0058(7)
C8 0.0338(10) 0.0277(9) 0.0206(8) -0.0041(7) 0.0009(7) -0.0055(8)
C9 0.0262(9) 0.0184(8) 0.0254(9) -0.0035(7) 0.0078(7) -0.0007(7)
C2 0.017(2) 0.021(2) 0.031(4) 0.002(2) 0.007(3) -0.0049(16)
C3 0.024(2) 0.017(3) 0.014(2) -0.0018(16) -0.0025(17) 0.0019(18)
C10 0.0184(13) 0.0211(13) 0.0172(12) -0.0022(10) 0.0043(10) -0.0004(11)
C11 0.0196(13) 0.0208(13) 0.0186(12) -0.0019(10) 0.0045(10) 0.0008(10)
C12 0.015(2) 0.016(2) 0.018(2) -0.0042(16) 0.0038(15) 0.0028(17)
C2' 0.020(5) 0.031(5) 0.029(7) 0.003(5) 0.000(5) 0.006(3)
C3' 0.018(4) 0.011(4) 0.028(6) -0.003(3) -0.003(4) -0.006(3)
C10' 0.021(3) 0.016(2) 0.021(2) -0.0012(19) -0.004(2) 0.000(2)
C11' 0.020(3) 0.018(2) 0.019(2) -0.0045(18) -0.0024(18) -0.0044(19)
C12' 0.017(4) 0.021(5) 0.017(4) -0.010(3) 0.001(3) 0.011(3)
C13 0.0178(9) 0.0195(8) 0.0311(9) 0.0007(7) -0.0004(7) -0.0003(7)
C14 0.0305(10) 0.0229(8) 0.0235(9) -0.0018(7) 0.0059(7) -0.0046(7)
C15 0.0284(10) 0.0226(8) 0.0215(8) -0.0036(7) -0.0006(7) -0.0019(7)
C16 0.0168(8) 0.0174(8) 0.0262(8) -0.0053(6) 0.0002(6) 0.0000(6)
C17 0.0226(9) 0.0240(9) 0.0238(9) 0.0034(7) 0.0008(7) -0.0038(7)
C18 0.0558(16) 0.0406(12) 0.0208(9) -0.0012(8) -0.0017(10) -0.0152(11)
C19 0.0227(10) 0.0298(10) 0.0393(11) 0.0013(8) 0.0028(8) -0.0038(8)

loop_
_atom_type_symbol
_atom_type_description
_atom_type_scat_dispersion_real
_atom_type_scat_dispersion_imag
_atom_type_scat_source
C C 0.0033 0.0016 'International Tables Vol C Tables 4.2.6.8 and 6.1.1.4'
H H 0.0000 0.0000 'International Tables Vol C Tables 4.2.6.8 and 6.1.1.4'
N N 0.0061 0.0033 'International Tables Vol C Tables 4.2.6.8 and 6.1.1.4'
O O 0.0106 0.0060 'International Tables Vol C Tables 4.2.6.8 and 6.1.1.4'

loop_
_geom_angle_atom_site_label_1
_geom_angle_atom_site_label_2
_geom_angle_atom_site_label_3
_geom_angle
_geom_angle_site_symmetry_1
_geom_angle_site_symmetry_3
_geom_angle_publ_flag
C15 O1 C18 117.12(16) . . ?
C16 O2 C19 117.00(14) . . ?
C1 N1 C9 116.54(17) . . ?
C2 C1 N1 126.2(5) . . ?
C2 C1 C2' 10.1(11) . . ?
N1 C1 C2' 121.3(8) . . ?
C3 C4 C5 126.7(3) . . ?
C3 C4 C9 115.0(3) . . ?
C5 C4 C9 118.26(16) . . ?
C3 C4 C3' 16.3(5) . . ?
C5 C4 C3' 117.4(6) . . ?
C9 C4 C3' 123.2(6) . . ?
C6 C5 C4 121.12(16) . . ?
C5 C6 C7 120.15(17) . . ?
C8 C7 C6 120.25(18) . . ?
C7 C8 C9 120.78(17) . . ?
N1 C9 C8 117.61(16) . . ?
N1 C9 C4 123.09(16) . . ?
C8 C9 C4 119.29(16) . . ?
C1 C2 C3 119.4(9) . . ?
C2 C3 C4 119.7(7) . . ?
C2 C3 C10 120.5(8) . . ?
C4 C3 C10 119.7(6) . . ?
C11 C10 C3 124.4(4) . . ?
C10 C11 C12 127.1(4) . . ?
C17 C12 C13 115.3(5) . . ?
C17 C12 C11 119.5(5) . . ?
C13 C12 C11 124.9(5) . . ?
C3' C2' C1 123.6(18) . . ?
C2' C3' C10' 128.3(13) . . ?
C2' C3' C4 110.0(13) . . ?
C10' C3' C4 120.8(10) . . ?
C3' C10' C11' 117.9(7) . . ?
C3' C10' C11' 115.4(6) . 3_866 ?
C11' C10' C11' 90.7(4) . 3_866 ?
C12' C11' C10' 118.0(7) . . ?
C12' C11' C10' 114.0(5) . 3_866 ?
C10' C11' C10' 89.3(4) . 3_866 ?
C13 C12' C17 120.3(11) . . ?
C13 C12' C11' 120.9(11) . . ?
C17 C12' C11' 118.8(11) . . ?
C12' C13 C14 118.1(7) . . ?
C12' C13 C12 16.8(4) . . ?
C14 C13 C12 121.5(3) . . ?
C13 C14 C15 120.69(17) . . ?
O1 C15 C14 125.35(17) . . ?
O1 C15 C16 115.61(16) . . ?
C14 C15 C16 119.04(16) . . ?
O2 C16 C17 124.87(16) . . ?
O2 C16 C15 115.37(15) . . ?
C17 C16 C15 119.76(16) . . ?
C16 C17 C12 122.8(3) . . ?
C16 C17 C12' 116.8(6) . . ?
C12 C17 C12' 16.7(4) . . ?

loop_
_geom_bond_atom_site_label_1
_geom_bond_atom_site_label_2
_geom_bond_distance
_geom_bond_site_symmetry_2
_geom_bond_publ_flag
O1 C15 1.363(2) . ?
O1 C18 1.433(3) . ?
O2 C16 1.374(2) . ?
O2 C19 1.421(2) . ?
N1 C1 1.320(3) . ?
N1 C9 1.375(2) . ?
C1 C2 1.299(10) . ?
C1 C2' 1.608(17) . ?
C4 C3 1.408(9) . ?
C4 C5 1.419(2) . ?
C4 C9 1.424(2) . ?
C4 C3' 1.526(14) . ?
C5 C6 1.370(3) . ?
C6 C7 1.414(3) . ?
C7 C8 1.365(3) . ?
C8 C9 1.417(3) . ?
C2 C3 1.403(11) . ?
C3 C10 1.471(8) . ?
C10 C11 1.342(4) . ?
C11 C12 1.466(8) . ?
C12 C17 1.407(8) . ?
C12 C13 1.430(7) . ?
C2' C3' 1.33(2) . ?
C3' C10' 1.519(12) . ?
C10' C11' 1.560(7) . ?
C10' C11' 1.610(8) 3_866 ?
C11' C12' 1.504(16) . ?
C11' C10' 1.610(8) 3_866 ?
C12' C13 1.326(16) . ?
C12' C17 1.438(16) . ?
C13 C14 1.385(3) . ?
C14 C15 1.388(3) . ?
C15 C16 1.408(2) . ?
C16 C17 1.376(2) . ?
